data_4030891
loop_
_publ_author_name
'Huang, You-Ming'
'Zheng, Chang-Wu'
'Zhao, Gang'

_publ_section_title
;
 Asymmetric Robinson-Type Annulation Reaction between \b-Ketoamides and
 \a,\b-Unsaturated Ketones.
;
_journal_issue 8
_journal_name_full 'The Journal of organic chemistry'
_journal_page_first 3798
_journal_page_last 3805
_journal_paper_doi 10.1021/jo502904n
_journal_volume 80
_journal_year 2015
_chemical_absolute_configuration ad
_chemical_formula_sum 'C20 H18 Br N O2'
_chemical_formula_weight 384.26
_chemical_name_systematic
; 
 ? 
;
_space_group_IT_number 4
_symmetry_cell_setting monoclinic
_symmetry_space_group_name_Hall 'P 2yb'
_symmetry_space_group_name_H-M 'P 1 21 1'
_atom_sites_solution_hydrogens geom
_atom_sites_solution_primary direct
_atom_sites_solution_secondary difmap
_audit_creation_method SHELXL-97
_cell_angle_alpha 90.00
_cell_angle_beta 94.98(5)
_cell_angle_gamma 90.00
_cell_formula_units_Z 2
_cell_length_a 5.082(12)
_cell_length_b 9.83(2)
_cell_length_c 18.00(4)
_cell_measurement_reflns_used 1241
_cell_measurement_temperature 293(2)
_cell_measurement_theta_max 50.289
_cell_measurement_theta_min 4.728
_cell_volume 896(3)
_computing_cell_refinement 'Bruker SMART'
_computing_data_collection 'Bruker SMART'
_computing_data_reduction 'Bruker SHELXTL'
_computing_molecular_graphics 'Bruker SHELXTL'
_computing_publication_material 'Bruker SHELXTL'
_computing_structure_refinement 'SHELXL-97 (Sheldrick, 1997)'
_computing_structure_solution 'SHELXS-97 (Sheldrick, 1990)'
_diffrn_ambient_temperature 293(2)
_diffrn_measured_fraction_theta_full 0.997
_diffrn_measured_fraction_theta_max 0.997
_diffrn_measurement_device_type 'CCD area detector'
_diffrn_measurement_method 'phi and omega scans'
_diffrn_radiation_monochromator graphite
_diffrn_radiation_source 'fine-focus sealed tube'
_diffrn_radiation_type MoK\a
_diffrn_radiation_wavelength 0.71073
_diffrn_reflns_av_R_equivalents 0.0433
_diffrn_reflns_av_sigmaI/netI 0.0960
_diffrn_reflns_limit_h_max 5
_diffrn_reflns_limit_h_min -6
_diffrn_reflns_limit_k_max 10
_diffrn_reflns_limit_k_min -12
_diffrn_reflns_limit_l_max 22
_diffrn_reflns_limit_l_min -21
_diffrn_reflns_number 5319
_diffrn_reflns_theta_full 26.00
_diffrn_reflns_theta_max 26.00
_diffrn_reflns_theta_min 2.27
_exptl_absorpt_coefficient_mu 2.307
_exptl_absorpt_correction_T_max 1.00000
_exptl_absorpt_correction_T_min 0.53974
_exptl_absorpt_correction_type empirical
_exptl_absorpt_process_details sadabs
_exptl_crystal_colour colorless
_exptl_crystal_density_diffrn 1.426
_exptl_crystal_density_method 'not measured'
_exptl_crystal_description prismatic
_exptl_crystal_F_000 392
_exptl_crystal_size_max 0.241
_exptl_crystal_size_mid 0.115
_exptl_crystal_size_min 0.043
_refine_diff_density_max 2.222
_refine_diff_density_min -0.620
_refine_diff_density_rms 0.118
_refine_ls_abs_structure_details 'Flack H D (1983), Acta Cryst. A39, 876-881'
_refine_ls_abs_structure_Flack 0.00(4)
_refine_ls_extinction_coef 0.013(7)
_refine_ls_extinction_expression Fc^*^=kFc[1+0.001xFc^2^\l^3^/sin(2\q)]^-1/4^
_refine_ls_extinction_method SHELXL
_refine_ls_goodness_of_fit_ref 1.100
_refine_ls_hydrogen_treatment mixed
_refine_ls_matrix_type full
_refine_ls_number_parameters 224
_refine_ls_number_reflns 2903
_refine_ls_number_restraints 2
_refine_ls_restrained_S_all 1.100
_refine_ls_R_factor_all 0.1139
_refine_ls_R_factor_gt 0.0839
_refine_ls_shift/su_max 0.000
_refine_ls_shift/su_mean 0.000
_refine_ls_structure_factor_coef Fsqd
_refine_ls_weighting_details 'calc w=1/[\s^2^(Fo^2^)+(0.1369P)^2^+1.0120P] where P=(Fo^2^+2Fc^2^)/3'
_refine_ls_weighting_scheme calc
_refine_ls_wR_factor_gt 0.2333
_refine_ls_wR_factor_ref 0.2551
_reflns_number_gt 2034
_reflns_number_total 2903
_reflns_threshold_expression >2sigma(I)
_cod_data_source_file jo502904n_si_001.cif
_cod_data_source_block cd212172
_cod_depositor_comments
;
The following automatic conversions were performed:

'_symmetry_cell_setting' value 'Monoclinic' changed to 'monoclinic'
according to
/usr/data/users/saulius/crontab/automatic-downloads/rss-feeds/ACS/lib/dictionaries/cif_core.dic
dictionary named 'cif_core.dic' version 2.4.2 from 2011-04-26.

Automatic conversion script
Id: cif_fix_values 3143 2015-03-26 13:38:13Z robertas 

 Adding full bibliography for 4030891.cif.
;
_cod_original_cell_volume 895(4)
_cod_original_sg_symbol_H-M P2(1)
_cod_database_code 4030891

loop_
_symmetry_equiv_pos_as_xyz
'x, y, z'
'-x, y+1/2, -z'

loop_
_atom_site_label
_atom_site_type_symbol
_atom_site_fract_x
_atom_site_fract_y
_atom_site_fract_z
_atom_site_U_iso_or_equiv
_atom_site_adp_type
_atom_site_occupancy
_atom_site_symmetry_multiplicity
_atom_site_calc_flag
_atom_site_refinement_flags
Br1 Br 1.0453(3) -0.27146(18) 0.29725(7) 0.0711(5) Uani 1 1 d .
N1 N 0.7172(15) 0.3926(11) 0.2967(5) 0.047(2) Uani 1 1 d D
O1 O 0.2678(13) 0.3940(10) 0.2737(4) 0.054(2) Uani 1 1 d .
O2 O -0.0271(18) 0.2921(10) -0.0081(5) 0.069(2) Uani 1 1 d .
C1 C 0.493(2) 0.3821(12) 0.2521(6) 0.044(3) Uani 1 1 d .
C2 C 0.529(2) 0.3515(12) 0.1698(6) 0.039(3) Uani 1 1 d .
H2 H 0.7186 0.3463 0.1633 0.047 Uiso 1 1 calc R
C3 C 0.4012(19) 0.2106(12) 0.1515(5) 0.041(2) Uani 1 1 d .
H3 H 0.2297 0.2093 0.1725 0.050 Uiso 1 1 calc R
C4 C 0.348(2) 0.1955(12) 0.0656(6) 0.055(3) Uani 1 1 d .
H4A H 0.5128 0.2022 0.0422 0.066 Uiso 1 1 calc R
H4B H 0.2692 0.1076 0.0533 0.066 Uiso 1 1 calc R
C5 C 0.159(2) 0.3110(12) 0.0375(6) 0.045(2) Uani 1 1 d .
C6 C 0.233(2) 0.4470(13) 0.0662(6) 0.054(3) Uani 1 1 d .
H6 H 0.1507 0.5218 0.0425 0.064 Uiso 1 1 calc R
C7 C 0.4090(19) 0.4700(11) 0.1235(6) 0.042(2) Uani 1 1 d .
C8 C 0.509(3) 0.6114(12) 0.1425(6) 0.058(3) Uani 1 1 d .
H8A H 0.6569 0.6314 0.1145 0.087 Uiso 1 1 calc R
H8B H 0.5634 0.6166 0.1949 0.087 Uiso 1 1 calc R
H8C H 0.3709 0.6763 0.1302 0.087 Uiso 1 1 calc R
C9 C 0.563(2) 0.0941(11) 0.1861(6) 0.042(3) Uani 1 1 d .
C10 C 0.530(2) 0.0534(14) 0.2597(6) 0.046(3) Uani 1 1 d .
H10 H 0.4064 0.0995 0.2856 0.056 Uiso 1 1 calc R
C11 C 0.667(2) -0.0491(14) 0.2945(6) 0.054(3) Uani 1 1 d .
H11 H 0.6415 -0.0739 0.3432 0.065 Uiso 1 1 calc R
C12 C 0.852(2) -0.1169(11) 0.2533(6) 0.051(3) Uani 1 1 d .
C13 C 0.892(2) -0.0818(12) 0.1814(7) 0.056(3) Uani 1 1 d .
H13 H 1.0134 -0.1286 0.1553 0.067 Uiso 1 1 calc R
C14 C 0.746(2) 0.0255(12) 0.1484(6) 0.050(3) Uani 1 1 d .
H14 H 0.7725 0.0512 0.0999 0.060 Uiso 1 1 calc R
C15 C 0.7212(19) 0.4142(13) 0.3764(6) 0.048(3) Uani 1 1 d .
C16 C 0.569(3) 0.5084(17) 0.4097(8) 0.076(4) Uani 1 1 d .
H16 H 0.4487 0.5605 0.3799 0.091 Uiso 1 1 calc R
C17 C 0.588(3) 0.5280(19) 0.4859(8) 0.084(5) Uani 1 1 d .
H17 H 0.4832 0.5931 0.5065 0.101 Uiso 1 1 calc R
C18 C 0.757(3) 0.454(2) 0.5300(7) 0.089(5) Uani 1 1 d .
H18 H 0.7692 0.4651 0.5815 0.106 Uiso 1 1 calc R
C19 C 0.915(3) 0.359(2) 0.4969(7) 0.086(5) Uani 1 1 d .
H19 H 1.0411 0.3105 0.5267 0.104 Uiso 1 1 calc R
C20 C 0.889(3) 0.3366(18) 0.4223(7) 0.079(4) Uani 1 1 d .
H20 H 0.9865 0.2677 0.4021 0.095 Uiso 1 1 calc R
H1 H 0.860(7) 0.396(8) 0.278(3) 0.044(16) Uiso 1 1 d D

loop_
_atom_site_aniso_label
_atom_site_aniso_U_11
_atom_site_aniso_U_22
_atom_site_aniso_U_33
_atom_site_aniso_U_23
_atom_site_aniso_U_13
_atom_site_aniso_U_12
Br1 0.0837(9) 0.0519(7) 0.0740(8) 0.0079(7) -0.0138(6) 0.0152(7)
N1 0.022(4) 0.071(6) 0.046(5) 0.006(4) -0.007(4) 0.002(4)
O1 0.026(3) 0.088(6) 0.046(4) -0.012(4) -0.004(3) 0.012(4)
O2 0.061(5) 0.090(6) 0.051(4) 0.002(4) -0.020(4) -0.002(4)
C1 0.040(6) 0.043(6) 0.045(6) -0.001(5) -0.020(5) -0.011(4)
C2 0.027(4) 0.057(7) 0.033(5) 0.003(4) 0.003(4) 0.004(4)
C3 0.044(5) 0.037(6) 0.043(4) -0.003(4) 0.000(4) 0.004(5)
C4 0.060(6) 0.054(9) 0.050(6) -0.002(5) -0.009(5) -0.009(5)
C5 0.044(5) 0.055(6) 0.036(5) 0.002(4) 0.006(5) 0.001(5)
C6 0.061(7) 0.060(7) 0.038(5) 0.006(5) -0.005(5) 0.014(6)
C7 0.035(5) 0.045(6) 0.045(5) 0.001(4) 0.002(4) 0.000(4)
C8 0.074(8) 0.048(6) 0.050(6) 0.002(5) -0.008(6) -0.017(6)
C9 0.037(5) 0.031(5) 0.056(6) 0.000(5) -0.002(5) -0.001(4)
C10 0.047(6) 0.053(7) 0.040(6) 0.015(5) 0.011(5) 0.019(5)
C11 0.059(6) 0.060(8) 0.044(6) 0.012(5) 0.003(5) 0.004(6)
C12 0.058(6) 0.041(6) 0.051(6) -0.006(5) -0.006(5) -0.005(5)
C13 0.066(7) 0.042(6) 0.059(7) -0.004(5) -0.002(5) 0.014(5)
C14 0.045(6) 0.056(7) 0.049(6) 0.005(5) 0.001(5) -0.004(5)
C15 0.033(5) 0.064(7) 0.046(6) -0.003(5) -0.009(4) -0.002(5)
C16 0.069(8) 0.093(11) 0.061(7) -0.017(7) -0.018(6) 0.034(8)
C17 0.088(11) 0.109(13) 0.055(8) -0.020(8) 0.012(7) 0.040(9)
C18 0.085(10) 0.152(16) 0.028(6) -0.006(7) 0.000(6) -0.008(11)
C19 0.090(10) 0.131(15) 0.037(6) 0.000(7) 0.001(7) 0.041(10)
C20 0.079(9) 0.099(12) 0.057(8) 0.005(7) -0.004(7) 0.042(9)

loop_
_atom_type_symbol
_atom_type_description
_atom_type_scat_dispersion_real
_atom_type_scat_dispersion_imag
_atom_type_scat_source
C C 0.0033 0.0016 'International Tables Vol C Tables 4.2.6.8 and 6.1.1.4'
H H 0.0000 0.0000 'International Tables Vol C Tables 4.2.6.8 and 6.1.1.4'
N N 0.0061 0.0033 'International Tables Vol C Tables 4.2.6.8 and 6.1.1.4'
O O 0.0106 0.0060 'International Tables Vol C Tables 4.2.6.8 and 6.1.1.4'
Br Br -0.2901 2.4595 'International Tables Vol C Tables 4.2.6.8 and 6.1.1.4'

loop_
_geom_angle_atom_site_label_1
_geom_angle_atom_site_label_2
_geom_angle_atom_site_label_3
_geom_angle
C1 N1 C15 122.9(9)
C1 N1 H1 120(5)
C15 N1 H1 117(5)
O1 C1 N1 124.2(10)
O1 C1 C2 120.6(8)
N1 C1 C2 115.2(10)
C7 C2 C1 107.5(9)
C7 C2 C3 115.0(8)
C1 C2 C3 107.2(9)
C7 C2 H2 109.0
C1 C2 H2 109.0
C3 C2 H2 109.0
C9 C3 C4 112.3(9)
C9 C3 C2 112.6(7)
C4 C3 C2 109.3(9)
C9 C3 H3 107.5
C4 C3 H3 107.5
C2 C3 H3 107.5
C5 C4 C3 107.7(9)
C5 C4 H4A 110.2
C3 C4 H4A 110.2
C5 C4 H4B 110.2
C3 C4 H4B 110.2
H4A C4 H4B 108.5
O2 C5 C6 122.6(11)
O2 C5 C4 122.5(11)
C6 C5 C4 114.8(9)
C7 C6 C5 124.3(10)
C7 C6 H6 117.9
C5 C6 H6 117.9
C6 C7 C8 121.7(10)
C6 C7 C2 120.4(10)
C8 C7 C2 117.8(9)
C7 C8 H8A 109.5
C7 C8 H8B 109.5
H8A C8 H8B 109.5
C7 C8 H8C 109.5
H8A C8 H8C 109.5
H8B C8 H8C 109.5
C14 C9 C10 117.9(10)
C14 C9 C3 122.3(10)
C10 C9 C3 119.8(10)
C11 C10 C9 123.3(11)
C11 C10 H10 118.3
C9 C10 H10 118.3
C10 C11 C12 116.7(11)
C10 C11 H11 121.7
C12 C11 H11 121.7
C13 C12 C11 122.4(11)
C13 C12 Br1 118.1(9)
C11 C12 Br1 119.4(9)
C12 C13 C14 118.5(11)
C12 C13 H13 120.8
C14 C13 H13 120.8
C9 C14 C13 121.2(11)
C9 C14 H14 119.4
C13 C14 H14 119.4
C20 C15 C16 117.2(11)
C20 C15 N1 118.1(11)
C16 C15 N1 124.7(10)
C15 C16 C17 122.2(12)
C15 C16 H16 118.9
C17 C16 H16 118.9
C18 C17 C16 120.2(14)
C18 C17 H17 119.9
C16 C17 H17 119.9
C17 C18 C19 118.3(12)
C17 C18 H18 120.8
C19 C18 H18 120.8
C20 C19 C18 121.4(13)
C20 C19 H19 119.3
C18 C19 H19 119.3
C19 C20 C15 120.6(14)
C19 C20 H20 119.7
C15 C20 H20 119.7

loop_
_geom_bond_atom_site_label_1
_geom_bond_atom_site_label_2
_geom_bond_distance
Br1 C12 1.940(12)
N1 C1 1.338(12)
N1 C15 1.448(14)
N1 H1 0.824(12)
O1 C1 1.248(14)
O2 C5 1.211(13)
C1 C2 1.537(17)
C2 C7 1.528(15)
C2 C3 1.553(17)
C2 H2 0.9800
C3 C9 1.512(15)
C3 C4 1.552(14)
C3 H3 0.9800
C4 C5 1.545(16)
C4 H4A 0.9700
C4 H4B 0.9700
C5 C6 1.469(18)
C6 C7 1.326(14)
C6 H6 0.9300
C7 C8 1.509(16)
C8 H8A 0.9600
C8 H8B 0.9600
C8 H8C 0.9600
C9 C14 1.373(17)
C9 C10 1.408(16)
C10 C11 1.349(17)
C10 H10 0.9300
C11 C12 1.413(18)
C11 H11 0.9300
C12 C13 1.371(17)
C13 C14 1.392(16)
C13 H13 0.9300
C14 H14 0.9300
C15 C20 1.367(16)
C15 C16 1.378(18)
C16 C17 1.380(19)
C16 H16 0.9300
C17 C18 1.33(2)
C17 H17 0.9300
C18 C19 1.40(2)
C18 H18 0.9300
C19 C20 1.357(18)
C19 H19 0.9300
C20 H20 0.9300

loop_
_geom_hbond_atom_site_label_D
_geom_hbond_atom_site_label_H
_geom_hbond_atom_site_label_A
_geom_hbond_distance_DH
_geom_hbond_distance_HA
_geom_hbond_distance_DA
_geom_hbond_angle_DHA
_geom_hbond_site_symmetry_A
N1 H1 O1 0.824(12) 2.08(3) 2.864(12) 159(7) 1_655

loop_
_geom_torsion_atom_site_label_1
_geom_torsion_atom_site_label_2
_geom_torsion_atom_site_label_3
_geom_torsion_atom_site_label_4
_geom_torsion
C15 N1 C1 O1 2.3(19)
C15 N1 C1 C2 -176.8(11)
O1 C1 C2 C7 61.7(14)
N1 C1 C2 C7 -119.1(10)
O1 C1 C2 C3 -62.4(14)
N1 C1 C2 C3 116.7(10)
C7 C2 C3 C9 167.5(10)
C1 C2 C3 C9 -73.1(10)
C7 C2 C3 C4 42.0(12)
C1 C2 C3 C4 161.5(8)
C9 C3 C4 C5 174.2(9)
C2 C3 C4 C5 -60.2(11)
C3 C4 C5 O2 -136.6(11)
C3 C4 C5 C6 47.8(13)
O2 C5 C6 C7 169.8(12)
C4 C5 C6 C7 -14.6(17)
C5 C6 C7 C8 169.9(11)
C5 C6 C7 C2 -6.4(18)
C1 C2 C7 C6 -127.6(11)
C3 C2 C7 C6 -8.3(15)
C1 C2 C7 C8 55.9(12)
C3 C2 C7 C8 175.2(10)
C4 C3 C9 C14 30.3(15)
C2 C3 C9 C14 -93.5(12)
C4 C3 C9 C10 -150.1(10)
C2 C3 C9 C10 86.1(12)
C14 C9 C10 C11 -0.1(19)
C3 C9 C10 C11 -179.8(12)
C9 C10 C11 C12 0(2)
C10 C11 C12 C13 -0.1(19)
C10 C11 C12 Br1 -176.9(9)
C11 C12 C13 C14 0.6(18)
Br1 C12 C13 C14 177.4(8)
C10 C9 C14 C13 0.6(17)
C3 C9 C14 C13 -179.7(10)
C12 C13 C14 C9 -0.9(17)
C1 N1 C15 C20 134.3(14)
C1 N1 C15 C16 -46.1(19)
C20 C15 C16 C17 2(2)
N1 C15 C16 C17 -177.5(15)
C15 C16 C17 C18 -1(3)
C16 C17 C18 C19 1(3)
C17 C18 C19 C20 -4(3)
C18 C19 C20 C15 5(3)
C16 C15 C20 C19 -4(2)
N1 C15 C20 C19 175.2(15)
